data_1574921
loop_
_publ_author_name
'Chen, Chudong'
'Li, Ziquan'
'Xiao, Yonghong'
'Ye, Chenghao'
'Wei, Jianwu'
'Zeng, Ruosheng'
'Pang, Qi'
'Luo, Binbin'

_publ_section_title
;
 Photosalient effect and reversible photochromic photoluminescence driven
 by cascade [2 + 2] cycloaddition reaction and water adsorption in a 0D
 hybrid metal halide.
;
_journal_issue 30
_journal_name_full 'Chemical science'
_journal_page_first 13731
_journal_page_last 13740
_journal_paper_doi 10.1039/d5sc03344f
_journal_volume 16
_journal_year 2025
_chemical_formula_moiety 'Cl5 In, Cl5 H2 In O, 2(C26 H24 N2)'
_chemical_formula_sum 'C52 H50 Cl10 In2 N4 O'
_chemical_formula_weight 1331.10
_space_group_crystal_system triclinic
_space_group_IT_number 2
_space_group_name_Hall '-P 1'
_space_group_name_H-M_alt 'P -1'
_atom_sites_solution_hydrogens mixed
_audit_creation_date 2025-03-29
_audit_creation_method
;
Olex2 1.5
(compiled 2023.08.17 svn.r577a77a9 for OlexSys, GUI svn.r6817)
;
_audit_update_record
;
2025-03-29 deposited with the CCDC.	2025-06-23 downloaded from the CCDC.
;
_cell_angle_alpha 90.349(2)
_cell_angle_beta 91.409(2)
_cell_angle_gamma 95.489(2)
_cell_formula_units_Z 2
_cell_length_a 10.8121(3)
_cell_length_b 15.0764(5)
_cell_length_c 18.0060(4)
_cell_measurement_reflns_used 9598
_cell_measurement_temperature 200.00(10)
_cell_measurement_theta_max 72.6590
_cell_measurement_theta_min 3.8040
_cell_volume 2920.67(14)
_computing_cell_refinement 'CrysAlisPro 1.171.42.92a (Rigaku OD, 2023)'
_computing_data_collection 'CrysAlisPro 1.171.42.92a (Rigaku OD, 2023)'
_computing_data_reduction 'CrysAlisPro 1.171.42.92a (Rigaku OD, 2023)'
_computing_molecular_graphics 'Olex2 1.5 (Dolomanov et al., 2009)'
_computing_publication_material 'Olex2 1.5 (Dolomanov et al., 2009)'
_computing_structure_refinement 'SHELXL 2018/3 (Sheldrick, 2015)'
_computing_structure_solution 'SHELXT 2014/5 (Sheldrick, 2014)'
_diffrn_ambient_environment N~2~
_diffrn_ambient_temperature 200.00(10)
_diffrn_detector 'Hybrid Pixel Array Detector'
_diffrn_detector_area_resol_mean 5.8140
_diffrn_measured_fraction_theta_full 0.986
_diffrn_measured_fraction_theta_max 0.950
_diffrn_measurement_details
;
List of Runs (angles in degrees, time in seconds):

  # Type    Start    End  Width  t~exp~   \w     \q     \k     \f   Frames
#--------------------------------------------------------------------------
  1  \w    -29.00  28.00   0.50    1.17    --    0.00 -38.00  90.00  114
  2  \w     61.00  89.00   0.50    1.17    --    0.00  57.00  90.00   56
  3  \w    -25.00  29.00   0.50    1.17    --    0.00 -38.00-120.00  108
  4  \w    -78.00 -41.00   0.50    1.17    --    0.00 -38.00  90.00   74
  5  \w    -84.00 -48.00   0.50    1.17    --    0.00 -38.00-120.00   72
  6  \w    -24.00  27.00   0.50    1.17    --    0.00  57.00  90.00  102
  7  \w     53.00 130.00   0.50    4.67    --   93.30 -82.00-150.00  154
  8  \w      9.00  38.00   0.50    4.67    --   93.30 -82.00-150.00   58
  9  \w      5.00  31.00   0.50    4.67    --   93.30 -77.00 -60.00   52
 10  \w     34.00 128.00   0.50    4.67    --   93.30 -82.00  90.00  188
 11  \w     26.00  79.00   0.50    4.67    --   93.30  15.00 -30.00  106
 12  \w    104.00 183.00   0.50    4.67    --   93.30  15.00 -30.00  158
 13  \w      4.00  30.00   0.50    4.67    --   93.30 -82.00 -60.00   52
 14  \w      4.00 111.00   0.50    4.67    --   93.30 -61.00  90.00  214
 15  \w      4.00  90.00   0.50    4.67    --   93.30 -30.00 -30.00  172
 16  \w     14.00  99.00   0.50    4.67    --   93.30 -45.00 -30.00  170
 17  \w     62.00  97.00   0.50    4.67    --   93.30 -77.00 -60.00   70
 18  \w      8.00 122.00   0.50    4.67    --   93.30 -61.00-150.00  228
 19  \w    136.00 183.00   0.50    4.67    --   93.30  15.00-120.00   94
 20  \w     65.00 130.00   0.50    4.67    --   93.30 -82.00 -60.00  130
 21  \w     55.00 106.00   0.50    4.67    --   93.30 -82.00  30.00  102
 22  \w     22.00  77.00   0.50    4.67    --   93.30  15.00-120.00  110
;
_diffrn_measurement_device 'four-circle diffractometer'
_diffrn_measurement_device_type 'XtaLAB AFC12 (RINC): Kappa single'
_diffrn_measurement_method '\w scans'
_diffrn_orient_matrix_type 'CrysAlisPro convention (1999,Acta A55,543-557)'
_diffrn_orient_matrix_UB_11 -0.1008179000
_diffrn_orient_matrix_UB_12 -0.0592753000
_diffrn_orient_matrix_UB_13 0.0402831000
_diffrn_orient_matrix_UB_21 -0.0569273000
_diffrn_orient_matrix_UB_22 -0.0334845000
_diffrn_orient_matrix_UB_23 -0.0755098000
_diffrn_orient_matrix_UB_31 0.0842483000
_diffrn_orient_matrix_UB_32 -0.0768374000
_diffrn_orient_matrix_UB_33 0.0008604000
_diffrn_radiation_monochromator mirror
_diffrn_radiation_probe x-ray
_diffrn_radiation_type 'Cu K\a'
_diffrn_radiation_wavelength 1.54184
_diffrn_reflns_av_R_equivalents 0.0786
_diffrn_reflns_av_unetI/netI 0.1047
_diffrn_reflns_Laue_measured_fraction_full 0.986
_diffrn_reflns_Laue_measured_fraction_max 0.950
_diffrn_reflns_limit_h_max 13
_diffrn_reflns_limit_h_min -12
_diffrn_reflns_limit_k_max 12
_diffrn_reflns_limit_k_min -18
_diffrn_reflns_limit_l_max 22
_diffrn_reflns_limit_l_min -22
_diffrn_reflns_number 28502
_diffrn_reflns_point_group_measured_fraction_full 0.986
_diffrn_reflns_point_group_measured_fraction_max 0.950
_diffrn_reflns_theta_full 67.684
_diffrn_reflns_theta_max 73.365
_diffrn_reflns_theta_min 3.819
_diffrn_source 'Rotating-anode X-ray tube (dual wavelength)'
_diffrn_source_type 'Rigaku (Cu) X-ray DW Source'
_exptl_absorpt_coefficient_mu 10.827
_exptl_absorpt_correction_T_max 1.00000
_exptl_absorpt_correction_T_min 0.67120
_exptl_absorpt_correction_type multi-scan
_exptl_absorpt_process_details
;
CrysAlisPro 1.171.42.92a (Rigaku Oxford Diffraction, 2023)
Empirical absorption correction using spherical harmonics,
implemented in SCALE3 ABSPACK scaling algorithm.
;
_exptl_crystal_colour 'clear light colourless'
_exptl_crystal_density_diffrn 1.514
_exptl_crystal_description plate
_exptl_crystal_F_000 1332
_exptl_crystal_size_max 0.05
_exptl_crystal_size_mid 0.03
_exptl_crystal_size_min 0.02
_refine_diff_density_max 1.079
_refine_diff_density_min -1.424
_refine_diff_density_rms 0.112
_refine_ls_extinction_method none
_refine_ls_goodness_of_fit_ref 1.059
_refine_ls_hydrogen_treatment constr
_refine_ls_matrix_type full
_refine_ls_number_parameters 828
_refine_ls_number_reflns 11166
_refine_ls_number_restraints 384
_refine_ls_restrained_S_all 1.060
_refine_ls_R_factor_all 0.1020
_refine_ls_R_factor_gt 0.0641
_refine_ls_shift/su_max 0.001
_refine_ls_shift/su_mean 0.000
_refine_ls_structure_factor_coef Fsqd
_refine_ls_weighting_details 'w=1/[\s^2^(Fo^2^)+(0.0744P)^2^+5.4551P] where P=(Fo^2^+2Fc^2^)/3'
_refine_ls_weighting_scheme calc
_refine_ls_wR_factor_gt 0.1612
_refine_ls_wR_factor_ref 0.1738
_reflns_Friedel_coverage 0.000
_reflns_number_gt 8118
_reflns_number_total 11166
_reflns_threshold_expression 'I > 2\s(I)'
_cod_data_source_file d5sc03344f11.cif
_cod_data_source_block 1i
_cod_depositor_comments 'Adding full bibliography for 1574919--1574921.cif.'
_cod_database_code 1574921
_shelx_shelxl_version_number 2018/3
_chemical_oxdiff_formula InClCNHO
_chemical_oxdiff_usercomment Stpy-InCl3-450-wushui
_shelx_space_group_comment
;
The symmetry employed for this shelxl refinement is uniquely defined
by the following loop, which should always be used as a source of
symmetry information in preference to the above space-group names.
They are only intended as comments.
;
_shelx_estimated_absorpt_t_max 0.813
_shelx_estimated_absorpt_t_min 0.614
_olex2_refinement_description
;
1. Fixed Uiso
 At 1.2 times of:
  All C(H) groups, All N(H) groups
 At 1.5 times of:
  All O(H,H) groups
2. Uiso/Uaniso restraints and constraints
N3B \\sim N4B \\sim C27A \\sim C28A \\sim C29A \\sim C30A \\sim C31A \\sim C32A
\\sim C33A \\sim C34A \\sim C35A \\sim C36A \\sim C37A \\sim C38A \\sim C39A
\\sim C40A \\sim C41A \\sim C42A \\sim C43A \\sim C44A \\sim C45A \\sim C46A
\\sim C47A \\sim C48A \\sim C49A \\sim C50A \\sim C51A \\sim C52A: within 2A
with sigma of 0.01 and sigma for terminal atoms of 0.02 within 2A
N3 \\sim N4 \\sim C27B \\sim C28B \\sim C29B \\sim C30B \\sim C31B \\sim C32B
\\sim C33B \\sim C34B \\sim C35B \\sim C36B \\sim C37B \\sim C38B \\sim C39B
\\sim C40B \\sim C41B \\sim C42B \\sim C43B \\sim C44B \\sim C45B \\sim C46B
\\sim C47B \\sim C48B \\sim C49B \\sim C50B \\sim C51B \\sim C52B: within 2A
with sigma of 0.01 and sigma for terminal atoms of 0.02 within 2A
3. Others
 Sof(N3)=Sof(H3A)=Sof(C30B)=Sof(C31B)=Sof(H31B)=Sof(C32B)=Sof(H32B)=Sof(C27B)=
 Sof(H27B)=Sof(C28B)=Sof(H28B)=Sof(C29B)=Sof(H29B)=Sof(C33B)=Sof(H33B)=
 Sof(C34B)=Sof(H34B)=Sof(C35B)=Sof(C36B)=Sof(H36B)=Sof(C37B)=Sof(H37B)=
 Sof(C38B)=Sof(H38B)=Sof(C39B)=Sof(H39B)=Sof(C43B)=Sof(C44B)=Sof(H44B)=
 Sof(C45B)=Sof(H45B)=Sof(C40B)=Sof(H40B)=Sof(C41B)=Sof(H41B)=Sof(C42B)=
 Sof(H42B)=Sof(C46B)=Sof(H46B)=Sof(C47B)=Sof(H47B)=Sof(C48B)=Sof(C49B)=
 Sof(H49B)=Sof(C50B)=Sof(H50B)=Sof(N4)=Sof(H4)=Sof(C51B)=Sof(H51B)=Sof(C52B)=
 Sof(H52B)=1-FVAR(1)
 Sof(N4B)=Sof(H4B)=Sof(C27A)=Sof(H27A)=Sof(C28A)=Sof(H28A)=Sof(C29A)=Sof(H29A)=
 Sof(C30A)=Sof(C31A)=Sof(H31A)=Sof(C32A)=Sof(H32A)=Sof(C33A)=Sof(H33A)=
 Sof(C34A)=Sof(H34A)=Sof(C35A)=Sof(C36A)=Sof(H36A)=Sof(C37A)=Sof(H37A)=Sof(N3B)=
 Sof(H3B)=Sof(C38A)=Sof(H38A)=Sof(C39A)=Sof(H39A)=Sof(C40A)=Sof(H40A)=Sof(C41A)=
 Sof(H41A)=Sof(C42A)=Sof(H42A)=Sof(C43A)=Sof(C44A)=Sof(H44A)=Sof(C45A)=
 Sof(H45A)=Sof(C46A)=Sof(H46A)=Sof(C47A)=Sof(H47A)=Sof(C48A)=Sof(C49A)=
 Sof(H49A)=Sof(C50A)=Sof(H50A)=Sof(C51A)=Sof(H51A)=Sof(C52A)=Sof(H52A)=FVAR(1)
4.a Rotating group:
 O1(H1B,H1C)
4.b Ternary CH refined with riding coordinates:
 C7(H7), C8(H8), C20(H20), C21(H21), C33A(H33A), C33B(H33B), C34A(H34A),
 C34B(H34B), C46A(H46A), C46B(H46B), C47A(H47A), C47B(H47B)
4.c Aromatic/amide H refined with riding coordinates:
 N1(H1), N2(H2), C1(H1A), C2(H2A), C3(H3), C5(H5), C6(H6), C10(H10), C11(H11),
 C12(H12), C13(H13), C14(H14), C15(H15), C16(H16), C18(H18), C19(H19), C23(H23),
  C24(H24), C25(H25), C26(H26), N3(H3A), N4B(H4B), C27A(H27A), C28A(H28A),
 C29A(H29A), C31B(H31B), C32B(H32B), C27B(H27B), C28B(H28B), C29B(H29B),
 C31A(H31A), C32A(H32A), C36A(H36A), C37A(H37A), N3B(H3B), C38A(H38A),
 C39A(H39A), C36B(H36B), C37B(H37B), C38B(H38B), C39B(H39B), C40A(H40A),
 C41A(H41A), C42A(H42A), C44B(H44B), C45B(H45B), C40B(H40B), C41B(H41B),
 C42B(H42B), C44A(H44A), C45A(H45A), C49B(H49B), C50B(H50B), N4(H4), C51B(H51B),
  C52B(H52B), C49A(H49A), C50A(H50A), C51A(H51A), C52A(H52A)
4.d Fitted hexagon refined as free rotating group:
 C30B(C31B,C32B,C27B,C28B,C29B), C35A(C36A,C37A,N3B,C38A,C39A), C43B(C44B,C45B,
 C40B,C41B,C42B), C48B(C49B,C50B,N4,C51B,C52B)
;
_olex2_submission_special_instructions 'No special instructions were received'
_oxdiff_exptl_absorpt_empirical_details
;
Empirical correction (ABSPACK) includes:
- Absorption correction using spherical harmonics
- Frame scaling
;
_oxdiff_exptl_absorpt_empirical_full_max 1.887
_oxdiff_exptl_absorpt_empirical_full_min 0.595

loop_
_space_group_symop_operation_xyz
'x, y, z'
'-x, -y, -z'

loop_
_atom_site_label
_atom_site_type_symbol
_atom_site_fract_x
_atom_site_fract_y
_atom_site_fract_z
_atom_site_U_iso_or_equiv
_atom_site_adp_type
_atom_site_occupancy
_atom_site_site_symmetry_order
_atom_site_calc_flag
_atom_site_refinement_flags_posn
_atom_site_refinement_flags_adp
_atom_site_refinement_flags_occupancy
_atom_site_disorder_assembly
_atom_site_disorder_group
In1 In 0.23011(4) 0.32700(4) 0.48804(3) 0.05382(16) Uani 1 1 d . . . . .
Cl1 Cl 0.0404(2) 0.39477(18) 0.48274(17) 0.0937(8) Uani 1 1 d . . . . .
Cl2 Cl 0.41335(16) 0.38671(14) 0.42399(10) 0.0601(5) Uani 1 1 d . . . . .
Cl3 Cl 0.14870(18) 0.23046(18) 0.38250(12) 0.0781(7) Uani 1 1 d . . . . .
Cl4 Cl 0.2762(2) 0.20219(14) 0.56195(13) 0.0745(6) Uani 1 1 d . . . . .
Cl5 Cl 0.2973(2) 0.43200(14) 0.59528(11) 0.0733(6) Uani 1 1 d . . . . .
In2 In 1.69086(4) 0.14081(3) 0.97467(2) 0.03824(13) Uani 1 1 d . . . . .
Cl6 Cl 1.78215(17) 0.27719(11) 1.03639(11) 0.0611(5) Uani 1 1 d . . . . .
Cl7 Cl 1.64911(17) 0.20235(13) 0.85100(10) 0.0598(4) Uani 1 1 d . . . . .
Cl8 Cl 1.47349(15) 0.17380(11) 1.00982(9) 0.0487(4) Uani 1 1 d . . . . .
Cl9 Cl 1.70089(17) 0.04836(12) 1.08926(9) 0.0561(4) Uani 1 1 d . . . . .
Cl10 Cl 1.89348(16) 0.09575(14) 0.93682(12) 0.0637(5) Uani 1 1 d . . . . .
O1 O 1.5952(4) 0.0130(3) 0.9246(2) 0.0459(11) Uani 1 1 d . . . . .
H1B H 1.595989 -0.042215 0.942007 0.069 Uiso 1 1 d R U . . .
H1C H 1.548128 0.006645 0.883058 0.069 Uiso 1 1 d R U . . .
N1 N -0.9615(7) 0.2002(6) 0.0878(4) 0.086(2) Uani 1 1 d . . . . .
H1 H -1.027203 0.194237 0.057658 0.103 Uiso 1 1 calc R U . . .
N2 N -0.1146(6) 0.2899(5) 0.3378(4) 0.073(2) Uani 1 1 d . . . . .
H2 H -0.045525 0.293767 0.365034 0.087 Uiso 1 1 calc R U . . .
C1 C -0.6447(11) 0.5395(7) 0.0964(7) 0.095(3) Uani 1 1 d . . . . .
H1A H -0.669375 0.587087 0.066885 0.114 Uiso 1 1 calc R U . . .
C2 C -0.6399(10) 0.5477(7) 0.1694(7) 0.094(3) Uani 1 1 d . . . . .
H2A H -0.657368 0.602254 0.191760 0.113 Uiso 1 1 calc R U . . .
C3 C -0.6093(8) 0.4772(6) 0.2143(6) 0.075(2) Uani 1 1 d . . . . .
H3 H -0.607205 0.483031 0.266937 0.090 Uiso 1 1 calc R U . . .
C4 C -0.5818(7) 0.3979(5) 0.1802(4) 0.0552(18) Uani 1 1 d . . . . .
C5 C -0.5820(8) 0.3932(6) 0.1052(5) 0.071(2) Uani 1 1 d . . . . .
H5 H -0.559239 0.340978 0.081336 0.085 Uiso 1 1 calc R U . . .
C6 C -0.6151(10) 0.4641(7) 0.0630(6) 0.086(3) Uani 1 1 d . . . . .
H6 H -0.617045 0.459675 0.010279 0.103 Uiso 1 1 calc R U . . .
C7 C -0.5548(7) 0.3197(5) 0.2306(4) 0.0582(19) Uani 1 1 d . . . . .
H7 H -0.540478 0.342474 0.282658 0.070 Uiso 1 1 calc R U . . .
C8 C -0.4487(6) 0.2649(5) 0.2104(4) 0.0526(17) Uani 1 1 d . . . . .
H8 H -0.430069 0.272695 0.156590 0.063 Uiso 1 1 calc R U . . .
C9 C -0.3306(6) 0.2786(5) 0.2558(4) 0.0513(17) Uani 1 1 d . . . . .
C10 C -0.3029(7) 0.3458(6) 0.3081(5) 0.064(2) Uani 1 1 d . . . . .
H10 H -0.360162 0.388539 0.316538 0.077 Uiso 1 1 calc R U . . .
C11 C -0.1935(7) 0.3503(6) 0.3474(5) 0.069(2) Uani 1 1 d . . . . .
H11 H -0.173603 0.397461 0.382179 0.083 Uiso 1 1 calc R U . . .
C12 C -0.1341(8) 0.2250(7) 0.2899(5) 0.074(2) Uani 1 1 d . . . . .
H12 H -0.074841 0.182797 0.285192 0.089 Uiso 1 1 calc R U . . .
C13 C -0.2424(8) 0.2172(6) 0.2454(5) 0.065(2) Uani 1 1 d . . . . .
H13 H -0.256203 0.171271 0.208935 0.079 Uiso 1 1 calc R U . . .
C14 C -0.4302(12) 0.0105(8) 0.4006(6) 0.104(4) Uani 1 1 d . . . . .
H14 H -0.407763 -0.026978 0.439915 0.125 Uiso 1 1 calc R U . . .
C15 C -0.4589(10) 0.0950(7) 0.4162(5) 0.080(3) Uani 1 1 d . . . . .
H15 H -0.450727 0.117737 0.465606 0.097 Uiso 1 1 calc R U . . .
C16 C -0.4995(7) 0.1467(6) 0.3597(4) 0.063(2) Uani 1 1 d . . . . .
H16 H -0.524996 0.203691 0.371186 0.075 Uiso 1 1 calc R U . . .
C17 C -0.5044(7) 0.1178(5) 0.2863(4) 0.0551(18) Uani 1 1 d . . . . .
C18 C -0.4734(11) 0.0318(7) 0.2727(5) 0.088(3) Uani 1 1 d . . . . .
H18 H -0.479758 0.008437 0.223508 0.105 Uiso 1 1 calc R U . . .
C19 C -0.4335(12) -0.0200(7) 0.3298(6) 0.106(4) Uani 1 1 d . . . . .
H19 H -0.408269 -0.077345 0.319239 0.127 Uiso 1 1 calc R U . . .
C20 C -0.5345(7) 0.1756(5) 0.2213(4) 0.0557(18) Uani 1 1 d . . . . .
H20 H -0.544650 0.140049 0.174119 0.067 Uiso 1 1 calc R U . . .
C21 C -0.6449(7) 0.2329(5) 0.2317(4) 0.0563(18) Uani 1 1 d . . . . .
H21 H -0.676020 0.223965 0.283186 0.068 Uiso 1 1 calc R U . . .
C22 C -0.7539(7) 0.2194(6) 0.1777(4) 0.0604(19) Uani 1 1 d . . . . .
C23 C -0.8355(7) 0.2873(6) 0.1745(5) 0.071(2) Uani 1 1 d . . . . .
H23 H -0.819274 0.339385 0.204403 0.086 Uiso 1 1 calc R U . . .
C24 C -0.9389(8) 0.2773(7) 0.1275(6) 0.082(3) Uani 1 1 d . . . . .
H24 H -0.993005 0.323205 0.123034 0.098 Uiso 1 1 calc R U . . .
C25 C -0.8920(10) 0.1354(7) 0.0917(6) 0.091(3) Uani 1 1 d . . . . .
H25 H -0.913329 0.082040 0.064046 0.109 Uiso 1 1 calc R U . . .
C26 C -0.7841(8) 0.1447(6) 0.1377(5) 0.075(2) Uani 1 1 d . . . . .
H26 H -0.732064 0.097458 0.140451 0.090 Uiso 1 1 calc R U . . .
N3 N 0.620(2) 0.3689(18) 0.5513(12) 0.065(4) Uani 0.366(11) 1 d . U P A 2
H3A H 0.569648 0.389725 0.517957 0.077 Uiso 0.366(11) 1 calc R U P A 2
N4B N 1.3374(17) 0.2107(14) 0.8627(10) 0.098(4) Uani 0.634(11) 1 d . U P A 1
H4B H 1.395657 0.197838 0.894761 0.118 Uiso 0.634(11) 1 calc R U P A 1
C27A C 1.1367(19) 0.4901(14) 0.9189(13) 0.091(5) Uani 0.634(11) 1 d . U P A 1
H27A H 1.151376 0.528429 0.960935 0.110 Uiso 0.634(11) 1 calc R U P A 1
C28A C 1.061(2) 0.4104(16) 0.9291(14) 0.100(5) Uani 0.634(11) 1 d . U P A 1
H28A H 1.050565 0.383937 0.976554 0.120 Uiso 0.634(11) 1 calc R U P A 1
C29A C 1.004(2) 0.3727(15) 0.8650(14) 0.090(5) Uani 0.634(11) 1 d . U P A 1
H29A H 0.940202 0.324702 0.868008 0.108 Uiso 0.634(11) 1 calc R U P A 1
C30A C 1.0417(16) 0.4078(13) 0.7939(11) 0.069(4) Uani 0.634(11) 1 d . U P A 1
C30B C 1.015(2) 0.3927(14) 0.8017(13) 0.058(4) Uani 0.366(11) 1 d G U P A 2
C31B C 1.086(2) 0.4726(14) 0.7876(11) 0.073(5) Uani 0.366(11) 1 d G U P A 2
H31B H 1.104102 0.488934 0.737988 0.088 Uiso 0.366(11) 1 calc R U P A 2
C32B C 1.129(2) 0.5285(13) 0.8462(13) 0.076(5) Uani 0.366(11) 1 d G U P A 2
H32B H 1.177082 0.583025 0.836626 0.091 Uiso 0.366(11) 1 calc R U P A 2
C27B C 1.102(2) 0.5045(17) 0.9189(11) 0.077(6) Uani 0.366(11) 1 d G U P A 2
H27B H 1.131296 0.542720 0.958919 0.093 Uiso 0.366(11) 1 calc R U P A 2
C28B C 1.031(3) 0.4247(18) 0.9329(11) 0.077(6) Uani 0.366(11) 1 d G U P A 2
H28B H 1.012532 0.408324 0.982576 0.092 Uiso 0.366(11) 1 calc R U P A 2
C29B C 0.988(3) 0.3688(14) 0.8743(15) 0.072(5) Uani 0.366(11) 1 d G U P A 2
H29B H 0.939550 0.314231 0.883940 0.087 Uiso 0.366(11) 1 calc R U P A 2
C31A C 1.1372(16) 0.4688(14) 0.7944(12) 0.095(4) Uani 0.634(11) 1 d . U P A 1
H31A H 1.176334 0.483113 0.748750 0.114 Uiso 0.634(11) 1 calc R U P A 1
C32A C 1.1854(19) 0.5150(13) 0.8609(13) 0.097(4) Uani 0.634(11) 1 d . U P A 1
H32A H 1.250678 0.561818 0.859837 0.117 Uiso 0.634(11) 1 calc R U P A 1
C33A C 0.9976(10) 0.3571(9) 0.7239(7) 0.057(3) Uani 0.634(11) 1 d . U P A 1
H33A H 1.010989 0.395762 0.679328 0.068 Uiso 0.634(11) 1 calc R U P A 1
C33B C 0.9349(19) 0.3184(15) 0.7626(12) 0.055(4) Uani 0.366(11) 1 d . U P A 2
H33B H 0.850364 0.310340 0.784254 0.066 Uiso 0.366(11) 1 calc R U P A 2
C34A C 0.8660(11) 0.3065(9) 0.7203(7) 0.057(3) Uani 0.634(11) 1 d . U P A 1
H34A H 0.819169 0.316445 0.766393 0.068 Uiso 0.634(11) 1 calc R U P A 1
C34B C 0.9262(17) 0.3257(14) 0.6777(11) 0.049(4) Uani 0.366(11) 1 d . U P A 2
H34B H 0.978939 0.377640 0.657444 0.059 Uiso 0.366(11) 1 calc R U P A 2
C35A C 0.7957(10) 0.3326(12) 0.6515(9) 0.070(4) Uani 0.634(11) 1 d G U P A 1
C36A C 0.7932(11) 0.3948(12) 0.5949(9) 0.080(4) Uani 0.634(11) 1 d G U P A 1
H36A H 0.866981 0.430606 0.582849 0.097 Uiso 0.634(11) 1 calc R U P A 1
C37A C 0.6827(15) 0.4047(10) 0.5561(7) 0.088(4) Uani 0.634(11) 1 d G U P A 1
H37A H 0.681032 0.447179 0.517423 0.106 Uiso 0.634(11) 1 calc R U P A 1
N3B N 0.5748(12) 0.3523(11) 0.5737(9) 0.103(4) Uani 0.634(11) 1 d G U P A 1
H3B H 0.504858 0.358524 0.549139 0.123 Uiso 0.634(11) 1 calc R U P A 1
C38A C 0.5773(11) 0.2901(10) 0.6303(10) 0.110(5) Uani 0.634(11) 1 d G U P A 1
H38A H 0.503505 0.254289 0.642367 0.132 Uiso 0.634(11) 1 calc R U P A 1
C39A C 0.6877(14) 0.2802(10) 0.6691(8) 0.094(5) Uani 0.634(11) 1 d G U P A 1
H39A H 0.689453 0.237715 0.707793 0.113 Uiso 0.634(11) 1 calc R U P A 1
C35B C 0.775(2) 0.327(2) 0.6581(14) 0.049(4) Uani 0.366(11) 1 d . U P A 2
C36B C 0.800(3) 0.388(2) 0.6128(17) 0.061(5) Uani 0.366(11) 1 d . U P A 2
H36B H 0.876588 0.423170 0.619327 0.073 Uiso 0.366(11) 1 calc R U P A 2
C37B C 0.732(3) 0.405(2) 0.5601(17) 0.065(5) Uani 0.366(11) 1 d . U P A 2
H37B H 0.763363 0.446620 0.524360 0.078 Uiso 0.366(11) 1 calc R U P A 2
C38B C 0.580(2) 0.297(2) 0.5945(13) 0.064(4) Uani 0.366(11) 1 d . U P A 2
H38B H 0.499918 0.265605 0.587214 0.077 Uiso 0.366(11) 1 calc R U P A 2
C39B C 0.664(2) 0.274(2) 0.6499(13) 0.058(4) Uani 0.366(11) 1 d . U P A 2
H39B H 0.645010 0.224115 0.680736 0.069 Uiso 0.366(11) 1 calc R U P A 2
C40A C 0.816(2) 0.0050(14) 0.5667(12) 0.104(5) Uani 0.634(11) 1 d . U P A 1
H40A H 0.799431 -0.046239 0.535794 0.125 Uiso 0.634(11) 1 calc R U P A 1
C41A C 0.873(2) 0.0829(15) 0.5398(12) 0.104(4) Uani 0.634(11) 1 d . U P A 1
H41A H 0.887582 0.089622 0.488178 0.125 Uiso 0.634(11) 1 calc R U P A 1
C42A C 0.9110(19) 0.1550(14) 0.5917(12) 0.093(4) Uani 0.634(11) 1 d . U P A 1
H42A H 0.952381 0.209138 0.574496 0.112 Uiso 0.634(11) 1 calc R U P A 1
C43A C 0.8871(17) 0.1446(13) 0.6647(11) 0.085(4) Uani 0.634(11) 1 d . U P A 1
C43B C 0.903(3) 0.1564(16) 0.6318(12) 0.079(5) Uani 0.366(11) 1 d G U P A 2
C44B C 0.840(3) 0.0770(18) 0.6551(11) 0.096(6) Uani 0.366(11) 1 d G U P A 2
H44B H 0.822653 0.068544 0.706146 0.115 Uiso 0.366(11) 1 calc R U P A 2
C45B C 0.803(3) 0.0100(15) 0.6036(15) 0.101(6) Uani 0.366(11) 1 d G U P A 2
H45B H 0.760163 -0.044245 0.619548 0.122 Uiso 0.366(11) 1 calc R U P A 2
C40B C 0.829(3) 0.0224(17) 0.5289(13) 0.103(6) Uani 0.366(11) 1 d G U P A 2
H40B H 0.803238 -0.023408 0.493790 0.124 Uiso 0.366(11) 1 calc R U P A 2
C41B C 0.891(3) 0.1018(19) 0.5057(11) 0.101(6) Uani 0.366(11) 1 d G U P A 2
H41B H 0.908804 0.110219 0.454632 0.122 Uiso 0.366(11) 1 calc R U P A 2
C42B C 0.928(3) 0.1688(16) 0.5571(13) 0.092(6) Uani 0.366(11) 1 d G U P A 2
H42B H 0.971296 0.223009 0.541230 0.111 Uiso 0.366(11) 1 calc R U P A 2
C44A C 0.829(2) 0.0702(14) 0.6932(12) 0.104(4) Uani 0.634(11) 1 d . U P A 1
H44A H 0.818624 0.063612 0.745182 0.125 Uiso 0.634(11) 1 calc R U P A 1
C45A C 0.783(2) 0.0036(14) 0.6439(12) 0.110(5) Uani 0.634(11) 1 d . U P A 1
H45A H 0.728763 -0.044519 0.661282 0.132 Uiso 0.634(11) 1 calc R U P A 1
C46A C 0.9235(12) 0.2131(9) 0.7219(8) 0.063(3) Uani 0.634(11) 1 d . U P A 1
H46A H 0.917687 0.186646 0.772675 0.075 Uiso 0.634(11) 1 calc R U P A 1
C46B C 0.983(2) 0.2349(15) 0.6691(12) 0.059(4) Uani 0.366(11) 1 d . U P A 2
H46B H 1.067367 0.243240 0.647320 0.071 Uiso 0.366(11) 1 calc R U P A 2
C47A C 1.0542(10) 0.2646(9) 0.7115(7) 0.057(3) Uani 0.634(11) 1 d . U P A 1
H47A H 1.078697 0.259314 0.658633 0.069 Uiso 0.634(11) 1 calc R U P A 1
C47B C 0.992(2) 0.2278(15) 0.7564(13) 0.060(4) Uani 0.366(11) 1 d . U P A 2
H47B H 0.941957 0.175523 0.778390 0.072 Uiso 0.366(11) 1 calc R U P A 2
C48A C 1.1617(16) 0.2418(16) 0.7632(12) 0.080(4) Uani 0.634(11) 1 d . U P A 1
C48B C 1.1371(17) 0.2331(15) 0.7719(15) 0.064(5) Uani 0.366(11) 1 d G U P A 2
C49B C 1.1550(15) 0.1684(13) 0.8247(15) 0.067(5) Uani 0.366(11) 1 d G U P A 2
H49B H 1.087782 0.126585 0.837664 0.081 Uiso 0.366(11) 1 calc R U P A 2
C50B C 1.2713(19) 0.1649(13) 0.8586(13) 0.073(5) Uani 0.366(11) 1 d G U P A 2
H50B H 1.283613 0.120622 0.894672 0.088 Uiso 0.366(11) 1 calc R U P A 2
N4 N 1.3697(14) 0.2260(13) 0.8396(14) 0.070(5) Uani 0.366(11) 1 d G U P A 2
H4 H 1.443353 0.223787 0.861086 0.084 Uiso 0.366(11) 1 calc R U P A 2
C51B C 1.3517(18) 0.2907(13) 0.7868(14) 0.076(5) Uani 0.366(11) 1 d G U P A 2
H51B H 1.418978 0.332558 0.773903 0.091 Uiso 0.366(11) 1 calc R U P A 2
C52B C 1.235(2) 0.2943(14) 0.7530(13) 0.074(5) Uani 0.366(11) 1 d G U P A 2
H52B H 1.223148 0.338521 0.716894 0.089 Uiso 0.366(11) 1 calc R U P A 2
C49A C 1.1434(19) 0.1914(16) 0.8139(14) 0.098(5) Uani 0.634(11) 1 d . U P A 1
H49A H 1.063667 0.159418 0.817238 0.118 Uiso 0.634(11) 1 calc R U P A 1
C50A C 1.236(2) 0.1771(16) 0.8694(14) 0.106(5) Uani 0.634(11) 1 d . U P A 1
H50A H 1.215305 0.140868 0.911169 0.127 Uiso 0.634(11) 1 calc R U P A 1
C51A C 1.3679(17) 0.2684(17) 0.8075(12) 0.097(4) Uani 0.634(11) 1 d . U P A 1
H51A H 1.451344 0.293700 0.803157 0.116 Uiso 0.634(11) 1 calc R U P A 1
C52A C 1.2764(16) 0.2908(15) 0.7568(12) 0.089(4) Uani 0.634(11) 1 d . U P A 1
H52A H 1.291476 0.335982 0.720723 0.107 Uiso 0.634(11) 1 calc R U P A 1

loop_
_atom_site_aniso_label
_atom_site_aniso_U_11
_atom_site_aniso_U_22
_atom_site_aniso_U_33
_atom_site_aniso_U_23
_atom_site_aniso_U_13
_atom_site_aniso_U_12
In1 0.0457(3) 0.0626(3) 0.0534(3) -0.0070(2) 0.0033(2) 0.0060(2)
Cl1 0.0671(13) 0.0955(17) 0.122(2) -0.0289(16) -0.0110(13) 0.0285(13)
Cl2 0.0515(9) 0.0839(13) 0.0448(9) 0.0044(9) 0.0035(7) 0.0047(9)
Cl3 0.0556(11) 0.1112(18) 0.0695(13) -0.0301(12) -0.0079(9) 0.0227(11)
Cl4 0.0771(13) 0.0602(11) 0.0867(15) -0.0003(10) -0.0107(11) 0.0131(10)
Cl5 0.1000(16) 0.0653(11) 0.0534(11) -0.0067(9) 0.0051(10) 0.0013(11)
In2 0.0381(2) 0.0360(2) 0.0394(2) -0.00014(16) -0.00741(16) -0.00061(16)
Cl6 0.0569(10) 0.0417(8) 0.0821(13) -0.0098(8) -0.0233(9) -0.0019(7)
Cl7 0.0603(10) 0.0692(11) 0.0497(9) 0.0194(8) -0.0034(8) 0.0047(9)
Cl8 0.0455(8) 0.0468(8) 0.0539(9) -0.0034(7) -0.0024(7) 0.0066(7)
Cl9 0.0698(11) 0.0530(9) 0.0440(9) 0.0047(7) -0.0163(8) 0.0028(8)
Cl10 0.0419(9) 0.0723(12) 0.0775(13) -0.0064(10) -0.0009(8) 0.0099(8)
O1 0.054(3) 0.039(2) 0.041(2) -0.0092(19) -0.005(2) -0.009(2)
N1 0.066(5) 0.108(7) 0.080(5) 0.001(5) -0.024(4) -0.006(5)
N2 0.050(4) 0.088(5) 0.079(5) -0.003(4) -0.013(3) 0.005(4)
C1 0.123(9) 0.064(6) 0.099(8) 0.023(6) -0.032(7) 0.021(6)
C2 0.102(8) 0.061(5) 0.124(10) 0.003(6) 0.003(7) 0.036(5)
C3 0.080(6) 0.067(5) 0.079(6) -0.014(5) -0.004(5) 0.016(5)
C4 0.047(4) 0.058(4) 0.062(5) 0.002(4) -0.005(3) 0.015(3)
C5 0.068(5) 0.078(6) 0.068(5) -0.003(5) -0.007(4) 0.021(5)
C6 0.096(7) 0.095(7) 0.067(6) 0.023(5) -0.008(5) 0.012(6)
C7 0.055(4) 0.067(5) 0.054(4) -0.005(4) -0.003(3) 0.008(4)
C8 0.051(4) 0.064(4) 0.043(4) -0.003(3) -0.005(3) 0.009(3)
C9 0.043(4) 0.061(4) 0.048(4) 0.005(3) -0.006(3) -0.004(3)
C10 0.052(4) 0.064(5) 0.076(5) -0.010(4) -0.005(4) 0.006(4)
C11 0.051(4) 0.084(6) 0.070(5) -0.011(5) -0.010(4) 0.002(4)
C12 0.050(5) 0.083(6) 0.091(7) -0.009(5) 0.006(4) 0.016(4)
C13 0.064(5) 0.071(5) 0.061(5) -0.011(4) -0.002(4) 0.010(4)
C14 0.134(10) 0.107(9) 0.079(7) 0.044(7) 0.001(7) 0.046(8)
C15 0.107(7) 0.086(7) 0.049(5) 0.008(5) -0.008(5) 0.016(6)
C16 0.068(5) 0.070(5) 0.051(4) 0.002(4) 0.002(4) 0.009(4)
C17 0.051(4) 0.064(5) 0.050(4) 0.005(3) -0.012(3) 0.008(4)
C18 0.131(9) 0.078(6) 0.056(5) 0.000(5) 0.002(5) 0.020(6)
C19 0.162(11) 0.076(7) 0.087(8) 0.028(6) 0.008(8) 0.049(7)
C20 0.054(4) 0.067(5) 0.046(4) 0.001(3) -0.005(3) 0.009(4)
C21 0.049(4) 0.068(5) 0.054(4) -0.004(4) -0.002(3) 0.016(4)
C22 0.047(4) 0.076(5) 0.058(5) 0.015(4) -0.006(3) 0.006(4)
C23 0.054(5) 0.068(5) 0.092(7) -0.003(5) -0.013(4) 0.013(4)
C24 0.054(5) 0.081(6) 0.112(8) 0.015(6) -0.015(5) 0.017(5)
C25 0.090(7) 0.081(7) 0.102(8) -0.025(6) -0.019(6) 0.018(6)
C26 0.054(5) 0.074(6) 0.097(7) -0.008(5) -0.014(4) 0.014(4)
N3 0.049(8) 0.090(9) 0.056(8) 0.017(7) -0.011(7) 0.014(7)
N4B 0.073(7) 0.109(9) 0.113(8) 0.038(7) -0.034(7) 0.016(7)
C27A 0.083(9) 0.074(8) 0.114(9) -0.028(7) 0.001(7) -0.004(7)
C28A 0.097(10) 0.089(9) 0.113(9) -0.015(8) 0.011(7) -0.003(8)
C29A 0.074(8) 0.085(8) 0.107(9) -0.009(7) 0.004(7) -0.015(7)
C30A 0.051(6) 0.073(6) 0.083(7) 0.003(6) -0.006(5) -0.003(5)
C30B 0.058(9) 0.064(8) 0.058(8) -0.012(7) -0.008(7) 0.029(7)
C31B 0.076(10) 0.073(9) 0.075(9) -0.002(8) 0.000(9) 0.033(9)
C32B 0.080(11) 0.064(9) 0.085(10) -0.011(8) 0.002(9) 0.024(9)
C27B 0.083(12) 0.061(9) 0.089(10) -0.018(9) -0.001(9) 0.014(9)
C28B 0.082(12) 0.066(9) 0.084(10) -0.020(9) 0.000(9) 0.020(9)
C29B 0.073(10) 0.069(9) 0.076(10) -0.022(8) -0.004(9) 0.013(9)
C31A 0.072(8) 0.101(8) 0.108(8) 0.020(7) -0.005(7) -0.015(7)
C32A 0.087(9) 0.083(8) 0.119(9) 0.001(7) -0.003(8) -0.011(7)
C33A 0.042(5) 0.066(5) 0.061(5) 0.006(5) -0.009(4) 0.000(4)
C33B 0.045(7) 0.070(7) 0.052(7) -0.002(6) -0.012(6) 0.015(6)
C34A 0.045(5) 0.069(5) 0.057(5) 0.003(5) -0.010(4) 0.009(4)
C34B 0.038(6) 0.066(7) 0.043(7) 0.003(6) -0.007(6) 0.006(6)
C35A 0.060(7) 0.081(7) 0.070(7) 0.011(6) -0.012(6) 0.013(6)
C36A 0.077(7) 0.086(8) 0.079(8) 0.028(7) -0.019(7) 0.015(6)
C37A 0.071(8) 0.104(8) 0.090(8) 0.032(7) -0.036(7) 0.022(7)
N3B 0.068(7) 0.131(9) 0.108(8) 0.043(7) -0.036(6) 0.014(7)
C38A 0.078(8) 0.143(9) 0.106(9) 0.035(8) -0.015(8) 0.000(7)
C39A 0.081(8) 0.120(9) 0.081(8) 0.025(8) -0.014(7) 0.006(7)
C35B 0.032(7) 0.073(8) 0.041(7) -0.004(6) -0.008(6) 0.010(6)
C36B 0.055(8) 0.077(9) 0.053(8) -0.002(8) -0.004(7) 0.013(7)
C37B 0.057(9) 0.079(10) 0.060(8) 0.005(8) -0.004(7) 0.016(8)
C38B 0.047(8) 0.101(10) 0.044(8) 0.018(8) -0.021(7) 0.006(7)
C39B 0.037(7) 0.094(9) 0.042(7) 0.012(7) -0.017(6) 0.007(7)
C40A 0.117(9) 0.098(9) 0.093(9) -0.040(8) 0.010(8) -0.020(7)
C41A 0.102(8) 0.108(9) 0.099(9) -0.019(8) 0.011(8) -0.013(7)
C42A 0.081(7) 0.094(8) 0.101(9) -0.006(8) 0.008(8) -0.011(7)
C43A 0.074(6) 0.084(7) 0.092(7) -0.006(7) -0.007(6) -0.008(6)
C43B 0.079(9) 0.086(9) 0.071(10) -0.002(9) -0.005(9) 0.002(8)
C44B 0.104(11) 0.101(11) 0.080(11) -0.003(10) 0.000(10) -0.004(10)
C45B 0.114(12) 0.103(12) 0.084(12) -0.008(11) 0.001(12) -0.004(11)
C40B 0.116(12) 0.100(12) 0.090(12) -0.016(11) -0.002(11) 0.001(11)
C41B 0.107(12) 0.108(12) 0.087(12) -0.006(11) 0.002(11) 0.002(10)
C42B 0.091(11) 0.101(11) 0.083(11) 0.000(10) -0.002(10) -0.003(10)
C44A 0.102(8) 0.102(8) 0.103(9) -0.023(8) 0.012(8) -0.019(7)
C45A 0.114(8) 0.104(8) 0.103(9) -0.031(8) 0.012(8) -0.037(7)
C46A 0.050(5) 0.069(5) 0.066(6) 0.009(5) -0.013(5) 0.002(5)
C46B 0.051(7) 0.068(7) 0.057(7) 0.000(6) -0.008(6) 0.007(6)
C47A 0.038(5) 0.073(5) 0.059(5) 0.004(5) -0.010(4) 0.003(4)
C47B 0.054(7) 0.062(7) 0.061(7) 0.004(6) -0.019(6) 0.007(6)
C48A 0.059(6) 0.097(7) 0.081(7) 0.008(6) -0.018(6) -0.001(6)
C48B 0.058(8) 0.058(7) 0.076(8) 0.001(7) -0.032(7) 0.014(7)
C49B 0.061(9) 0.049(8) 0.091(10) 0.016(8) -0.030(8) 0.009(7)
C50B 0.059(9) 0.056(8) 0.103(11) 0.022(8) -0.026(9) 0.009(8)
N4 0.055(9) 0.057(8) 0.096(11) 0.026(8) -0.027(8) 0.004(7)
C51B 0.061(9) 0.069(9) 0.096(11) 0.018(9) -0.021(9) 0.006(8)
C52B 0.066(10) 0.070(9) 0.085(10) 0.009(8) -0.022(9) 0.011(8)
C49A 0.082(7) 0.099(9) 0.109(8) 0.029(8) -0.019(7) -0.017(7)
C50A 0.086(8) 0.107(9) 0.122(9) 0.042(8) -0.022(8) 0.007(7)
C51A 0.063(7) 0.119(9) 0.108(9) 0.034(8) -0.028(7) 0.015(7)
C52A 0.053(7) 0.117(8) 0.096(8) 0.026(7) -0.025(6) 0.013(7)

loop_
_atom_type_symbol
_atom_type_description
_atom_type_scat_dispersion_real
_atom_type_scat_dispersion_imag
_atom_type_scat_source
C C 0.0181 0.0091 'International Tables Vol C Tables 4.2.6.8 and 6.1.1.4'
H H 0.0000 0.0000 'International Tables Vol C Tables 4.2.6.8 and 6.1.1.4'
Cl Cl 0.3639 0.7018 'International Tables Vol C Tables 4.2.6.8 and 6.1.1.4'
In In 0.0822 5.0449 'International Tables Vol C Tables 4.2.6.8 and 6.1.1.4'
N N 0.0311 0.0180 'International Tables Vol C Tables 4.2.6.8 and 6.1.1.4'
O O 0.0492 0.0322 'International Tables Vol C Tables 4.2.6.8 and 6.1.1.4'

loop_
_geom_angle_atom_site_label_1
_geom_angle_atom_site_label_2
_geom_angle_atom_site_label_3
_geom_angle
_geom_angle_site_symmetry_1
_geom_angle_site_symmetry_3
_geom_angle_publ_flag
Cl1 In1 Cl2 122.58(10) . . ?
Cl1 In1 Cl3 87.93(8) . . ?
Cl1 In1 Cl4 127.05(10) . . ?
Cl1 In1 Cl5 87.43(8) . . ?
Cl2 In1 Cl3 94.24(7) . . ?
Cl2 In1 Cl5 88.11(7) . . ?
Cl3 In1 Cl5 175.36(7) . . ?
Cl4 In1 Cl2 110.18(8) . . ?
Cl4 In1 Cl3 92.66(8) . . ?
Cl4 In1 Cl5 90.28(8) . . ?
Cl6 In2 Cl7 98.82(7) . . ?
Cl6 In2 Cl8 91.30(6) . . ?
Cl6 In2 Cl9 93.99(6) . . ?
Cl6 In2 Cl10 93.70(7) . . ?
Cl7 In2 Cl8 87.95(6) . . ?
Cl7 In2 Cl9 166.81(6) . . ?
Cl9 In2 Cl8 88.60(6) . . ?
Cl10 In2 Cl7 92.06(7) . . ?
Cl10 In2 Cl8 174.94(6) . . ?
Cl10 In2 Cl9 90.27(7) . . ?
O1 In2 Cl6 175.52(12) . . ?
O1 In2 Cl7 83.74(12) . . ?
O1 In2 Cl8 85.10(12) . . ?
O1 In2 Cl9 83.28(12) . . ?
O1 In2 Cl10 89.87(12) . . ?
In2 O1 H1B 127.7 . . ?
In2 O1 H1C 127.9 . . ?
H1B O1 H1C 104.5 . . ?
C24 N1 H1 118.2 . . ?
C25 N1 H1 118.2 . . ?
C25 N1 C24 123.7(8) . . ?
C11 N2 H2 118.5 . . ?
C12 N2 H2 118.5 . . ?
C12 N2 C11 123.0(8) . . ?
C2 C1 H1A 119.6 . . ?
C2 C1 C6 120.8(10) . . ?
C6 C1 H1A 119.6 . . ?
C1 C2 H2A 119.6 . . ?
C1 C2 C3 120.8(10) . . ?
C3 C2 H2A 119.6 . . ?
C2 C3 H3 120.7 . . ?
C2 C3 C4 118.7(9) . . ?
C4 C3 H3 120.7 . . ?
C3 C4 C7 117.8(8) . . ?
C5 C4 C3 118.9(8) . . ?
C5 C4 C7 123.3(7) . . ?
C4 C5 H5 119.8 . . ?
C4 C5 C6 120.4(9) . . ?
C6 C5 H5 119.8 . . ?
C1 C6 C5 120.3(10) . . ?
C1 C6 H6 119.9 . . ?
C5 C6 H6 119.9 . . ?
C4 C7 H7 108.8 . . ?
C4 C7 C21 121.0(6) . . ?
C8 C7 C4 118.3(7) . . ?
C8 C7 H7 108.8 . . ?
C8 C7 C21 89.7(6) . . ?
C21 C7 H7 108.8 . . ?
C7 C8 H8 109.6 . . ?
C7 C8 C20 90.8(5) . . ?
C9 C8 C7 117.9(6) . . ?
C9 C8 H8 109.6 . . ?
C9 C8 C20 117.8(6) . . ?
C20 C8 H8 109.6 . . ?
C10 C9 C8 125.1(7) . . ?
C10 C9 C13 117.8(7) . . ?
C13 C9 C8 117.1(7) . . ?
C9 C10 H10 120.1 . . ?
C11 C10 C9 119.8(8) . . ?
C11 C10 H10 120.1 . . ?
N2 C11 C10 120.7(8) . . ?
N2 C11 H11 119.6 . . ?
C10 C11 H11 119.6 . . ?
N2 C12 H12 120.0 . . ?
N2 C12 C13 120.0(8) . . ?
C13 C12 H12 120.0 . . ?
C9 C13 H13 120.7 . . ?
C12 C13 C9 118.6(7) . . ?
C12 C13 H13 120.7 . . ?
C15 C14 H14 119.7 . . ?
C19 C14 H14 119.7 . . ?
C19 C14 C15 120.6(10) . . ?
C14 C15 H15 120.3 . . ?
C14 C15 C16 119.3(9) . . ?
C16 C15 H15 120.3 . . ?
C15 C16 H16 119.1 . . ?
C15 C16 C17 121.7(8) . . ?
C17 C16 H16 119.1 . . ?
C16 C17 C18 117.0(8) . . ?
C16 C17 C20 123.9(7) . . ?
C18 C17 C20 119.0(7) . . ?
C17 C18 H18 119.6 . . ?
C19 C18 C17 120.9(9) . . ?
C19 C18 H18 119.6 . . ?
C14 C19 C18 120.2(10) . . ?
C14 C19 H19 119.9 . . ?
C18 C19 H19 119.9 . . ?
C8 C20 H20 111.2 . . ?
C17 C20 C8 117.5(6) . . ?
C17 C20 H20 111.2 . . ?
C17 C20 C21 115.8(6) . . ?
C21 C20 C8 88.0(6) . . ?
C21 C20 H20 111.2 . . ?
C7 C21 H21 108.6 . . ?
C20 C21 C7 90.6(6) . . ?
C20 C21 H21 108.6 . . ?
C22 C21 C7 120.7(7) . . ?
C22 C21 C20 118.3(6) . . ?
C22 C21 H21 108.6 . . ?
C23 C22 C21 117.1(8) . . ?
C26 C22 C21 124.4(8) . . ?
C26 C22 C23 118.2(8) . . ?
C22 C23 H23 120.2 . . ?
C24 C23 C22 119.6(9) . . ?
C24 C23 H23 120.2 . . ?
N1 C24 C23 118.4(9) . . ?
N1 C24 H24 120.8 . . ?
C23 C24 H24 120.8 . . ?
N1 C25 H25 120.4 . . ?
N1 C25 C26 119.1(9) . . ?
C26 C25 H25 120.4 . . ?
C22 C26 C25 120.9(9) . . ?
C22 C26 H26 119.6 . . ?
C25 C26 H26 119.6 . . ?
C37B N3 H3A 120.3 . . ?
C37B N3 C38B 119(2) . . ?
C38B N3 H3A 120.3 . . ?
C50A N4B H4B 118.9 . . ?
C50A N4B C51A 122.3(17) . . ?
C51A N4B H4B 118.9 . . ?
C28A C27A H27A 116.9 . . ?
C32A C27A H27A 116.9 . . ?
C32A C27A C28A 126.1(19) . . ?
C27A C28A H28A 122.3 . . ?
C29A C28A C27A 115.4(19) . . ?
C29A C28A H28A 122.3 . . ?
C28A C29A H29A 120.6 . . ?
C28A C29A C30A 118.7(16) . . ?
C30A C29A H29A 120.6 . . ?
C29A C30A C33A 119.1(14) . . ?
C31A C30A C29A 116.7(16) . . ?
C31A C30A C33A 121.9(16) . . ?
C31B C30B C29B 120.0 . . ?
C31B C30B C33B 141.4(18) . . ?
C29B C30B C33B 98.0(18) . . ?
C30B C31B H31B 120.0 . . ?
C32B C31B C30B 120.0 . . ?
C32B C31B H31B 120.0 . . ?
C31B C32B H32B 120.0 . . ?
C27B C32B C31B 120.0 . . ?
C27B C32B H32B 120.0 . . ?
C32B C27B H27B 120.0 . . ?
C32B C27B C28B 120.0 . . ?
C28B C27B H27B 120.0 . . ?
C27B C28B H28B 120.0 . . ?
C27B C28B C29B 120.0 . . ?
C29B C28B H28B 120.0 . . ?
C30B C29B H29B 120.0 . . ?
C28B C29B C30B 120.0 . . ?
C28B C29B H29B 120.0 . . ?
C30A C31A H31A 118.4 . . ?
C30A C31A C32A 123.2(18) . . ?
C32A C31A H31A 118.4 . . ?
C27A C32A C31A 115.8(17) . . ?
C27A C32A H32A 122.1 . . ?
C31A C32A H32A 122.1 . . ?
C30A C33A H33A 110.4 . . ?
C30A C33A C34A 119.4(12) . . ?
C30A C33A C47A 115.6(12) . . ?
C34A C33A H33A 110.4 . . ?
C34A C33A C47A 88.7(9) . . ?
C47A C33A H33A 110.4 . . ?
C30B C33B H33B 111.0 . . ?
C30B C33B C34B 115(2) . . ?
C30B C33B C47B 116.1(17) . . ?
C34B C33B H33B 111.0 . . ?
C34B C33B C47B 91.2(15) . . ?
C47B C33B H33B 111.0 . . ?
C33A C34A H34A 111.5 . . ?
C33A C34A C46A 91.0(9) . . ?
C35A C34A C33A 110.2(11) . . ?
C35A C34A H34A 111.5 . . ?
C35A C34A C46A 119.3(12) . . ?
C46A C34A H34A 111.5 . . ?
C33B C34B H34B 113.8 . . ?
C33B C34B C35B 104.8(17) . . ?
C33B C34B C46B 90.4(15) . . ?
C35B C34B H34B 113.8 . . ?
C46B C34B H34B 113.8 . . ?
C46B C34B C35B 117.4(19) . . ?
C36A C35A C34A 144.5(11) . . ?
C36A C35A C39A 120.0 . . ?
C39A C35A C34A 93.6(11) . . ?
C35A C36A H36A 120.0 . . ?
C35A C36A C37A 120.0 . . ?
C37A C36A H36A 120.0 . . ?
C36A C37A H37A 120.0 . . ?
N3B C37A C36A 120.0 . . ?
N3B C37A H37A 120.0 . . ?
C37A N3B H3B 120.0 . . ?
C37A N3B C38A 120.0 . . ?
C38A N3B H3B 120.0 . . ?
N3B C38A H38A 120.0 . . ?
C39A C38A N3B 120.0 . . ?
C39A C38A H38A 120.0 . . ?
C35A C39A H39A 120.0 . . ?
C38A C39A C35A 120.0 . . ?
C38A C39A H39A 120.0 . . ?
C36B C35B C34B 90(2) . . ?
C36B C35B C39B 119(2) . . ?
C39B C35B C34B 144(3) . . ?
C35B C36B H36B 117.6 . . ?
C37B C36B C35B 125(3) . . ?
C37B C36B H36B 117.6 . . ?
N3 C37B H37B 118.6 . . ?
C36B C37B N3 123(3) . . ?
C36B C37B H37B 118.6 . . ?
N3 C38B H38B 122.2 . . ?
N3 C38B C39B 116(2) . . ?
C39B C38B H38B 122.2 . . ?
C35B C39B C38B 118(2) . . ?
C35B C39B H39B 121.2 . . ?
C38B C39B H39B 121.2 . . ?
C41A C40A H40A 121.3 . . ?
C41A C40A C45A 117.5(17) . . ?
C45A C40A H40A 121.3 . . ?
C40A C41A H41A 120.7 . . ?
C40A C41A C42A 118.6(18) . . ?
C42A C41A H41A 120.7 . . ?
C41A C42A H42A 120.2 . . ?
C43A C42A C41A 119.6(18) . . ?
C43A C42A H42A 120.2 . . ?
C42A C43A C46A 123.8(16) . . ?
C44A C43A C42A 123.6(17) . . ?
C44A C43A C46A 112.6(16) . . ?
C44B C43B C42B 120.0 . . ?
C44B C43B C46B 136.1(17) . . ?
C42B C43B C46B 102.3(17) . . ?
C43B C44B H44B 120.0 . . ?
C45B C44B C43B 120.0 . . ?
C45B C44B H44B 120.0 . . ?
C44B C45B H45B 120.0 . . ?
C40B C45B C44B 120.0 . . ?
C40B C45B H45B 120.0 . . ?
C45B C40B H40B 120.0 . . ?
C45B C40B C41B 120.0 . . ?
C41B C40B H40B 120.0 . . ?
C40B C41B H41B 120.0 . . ?
C42B C41B C40B 120.0 . . ?
C42B C41B H41B 120.0 . . ?
C43B C42B H42B 120.0 . . ?
C41B C42B C43B 120.0 . . ?
C41B C42B H42B 120.0 . . ?
C43A C44A H44A 121.3 . . ?
C43A C44A C45A 117.5(19) . . ?
C45A C44A H44A 121.3 . . ?
C40A C45A H45A 119.0 . . ?
C44A C45A C40A 122.0(18) . . ?
C44A C45A H45A 119.0 . . ?
C34A C46A H46A 110.5 . . ?
C43A C46A C34A 120.6(12) . . ?
C43A C46A H46A 110.5 . . ?
C43A C46A C47A 114.6(13) . . ?
C47A C46A C34A 88.3(9) . . ?
C47A C46A H46A 110.5 . . ?
C34B C46B H46B 111.3 . . ?
C34B C46B C47B 89.3(15) . . ?
C43B C46B C34B 118.6(18) . . ?
C43B C46B H46B 111.3 . . ?
C43B C46B C47B 113.4(19) . . ?
C47B C46B H46B 111.3 . . ?
C33A C47A H47A 109.5 . . ?
C46A C47A C33A 90.6(9) . . ?
C46A C47A H47A 109.5 . . ?
C48A C47A C33A 118.2(13) . . ?
C48A C47A C46A 118.1(12) . . ?
C48A C47A H47A 109.5 . . ?
C33B C47B C46B 89.1(16) . . ?
C33B C47B H47B 115.7 . . ?
C33B C47B C48B 114.7(18) . . ?
C46B C47B H47B 115.7 . . ?
C46B C47B C48B 102.3(19) . . ?
C48B C47B H47B 115.7 . . ?
C49A C48A C47A 120.7(18) . . ?
C49A C48A C52A 120.3(17) . . ?
C52A C48A C47A 118.3(17) . . ?
C49B C48B C47B 105.8(17) . . ?
C49B C48B C52B 120.0 . . ?
C52B C48B C47B 133.2(16) . . ?
C48B C49B H49B 120.0 . . ?
C50B C49B C48B 120.0 . . ?
C50B C49B H49B 120.0 . . ?
C49B C50B H50B 120.0 . . ?
N4 C50B C49B 120.0 . . ?
N4 C50B H50B 120.0 . . ?
C50B N4 H4 120.0 . . ?
C51B N4 C50B 120.0 . . ?
C51B N4 H4 120.0 . . ?
N4 C51B H51B 120.0 . . ?
N4 C51B C52B 120.0 . . ?
C52B C51B H51B 120.0 . . ?
C48B C52B H52B 120.0 . . ?
C51B C52B C48B 120.0 . . ?
C51B C52B H52B 120.0 . . ?
C48A C49A H49A 118.4 . . ?
C48A C49A C50A 123.1(19) . . ?
C50A C49A H49A 118.4 . . ?
N4B C50A C49A 119(2) . . ?
N4B C50A H50A 120.5 . . ?
C49A C50A H50A 120.5 . . ?
N4B C51A H51A 120.1 . . ?
N4B C51A C52A 119.7(17) . . ?
C52A C51A H51A 120.1 . . ?
C48A C52A C51A 114.9(17) . . ?
C48A C52A H52A 122.6 . . ?
C51A C52A H52A 122.6 . . ?

loop_
_geom_bond_atom_site_label_1
_geom_bond_atom_site_label_2
_geom_bond_distance
_geom_bond_site_symmetry_2
_geom_bond_publ_flag
In1 Cl1 2.377(2) . ?
In1 Cl2 2.4185(18) . ?
In1 Cl3 2.479(2) . ?
In1 Cl4 2.395(2) . ?
In1 Cl5 2.537(2) . ?
In2 Cl6 2.4427(16) . ?
In2 Cl7 2.4657(18) . ?
In2 Cl8 2.5425(16) . ?
In2 Cl9 2.5028(17) . ?
In2 Cl10 2.4654(18) . ?
In2 O1 2.269(4) . ?
O1 H1B 0.8928 . ?
O1 H1C 0.8931 . ?
N1 H1 0.8800 . ?
N1 C24 1.360(13) . ?
N1 C25 1.290(12) . ?
N2 H2 0.8800 . ?
N2 C11 1.320(11) . ?
N2 C12 1.298(11) . ?
C1 H1A 0.9500 . ?
C1 C2 1.320(15) . ?
C1 C6 1.352(15) . ?
C2 H2A 0.9500 . ?
C2 C3 1.400(14) . ?
C3 H3 0.9500 . ?
C3 C4 1.402(11) . ?
C4 C5 1.352(11) . ?
C4 C7 1.537(11) . ?
C5 H5 0.9500 . ?
C5 C6 1.385(13) . ?
C6 H6 0.9500 . ?
C7 H7 1.0000 . ?
C7 C8 1.527(10) . ?
C7 C21 1.556(11) . ?
C8 H8 1.0000 . ?
C8 C9 1.496(9) . ?
C8 C20 1.576(10) . ?
C9 C10 1.385(10) . ?
C9 C13 1.406(11) . ?
C10 H10 0.9500 . ?
C10 C11 1.359(11) . ?
C11 H11 0.9500 . ?
C12 H12 0.9500 . ?
C12 C13 1.398(11) . ?
C13 H13 0.9500 . ?
C14 H14 0.9500 . ?
C14 C15 1.369(14) . ?
C14 C19 1.352(15) . ?
C15 H15 0.9500 . ?
C15 C16 1.375(12) . ?
C16 H16 0.9500 . ?
C16 C17 1.386(10) . ?
C17 C18 1.393(12) . ?
C17 C20 1.511(10) . ?
C18 H18 0.9500 . ?
C18 C19 1.380(14) . ?
C19 H19 0.9500 . ?
C20 H20 1.0000 . ?
C20 C21 1.553(10) . ?
C21 H21 1.0000 . ?
C21 C22 1.507(10) . ?
C22 C23 1.413(11) . ?
C22 C26 1.343(12) . ?
C23 H23 0.9500 . ?
C23 C24 1.382(12) . ?
C24 H24 0.9500 . ?
C25 H25 0.9500 . ?
C25 C26 1.409(13) . ?
C26 H26 0.9500 . ?
N3 H3A 0.8800 . ?
N3 C37B 1.28(3) . ?
N3 C38B 1.38(3) . ?
N4B H4B 0.8800 . ?
N4B C50A 1.17(2) . ?
N4B C51A 1.35(2) . ?
C27A H27A 0.9500 . ?
C27A C28A 1.40(2) . ?
C27A C32A 1.23(2) . ?
C28A H28A 0.9500 . ?
C28A C29A 1.39(2) . ?
C29A H29A 0.9500 . ?
C29A C30A 1.44(2) . ?
C30A C31A 1.32(2) . ?
C30A C33A 1.51(2) . ?
C30B C31B 1.3900 . ?
C30B C29B 1.3900 . ?
C30B C33B 1.51(3) . ?
C31B H31B 0.9500 . ?
C31B C32B 1.3900 . ?
C32B H32B 0.9500 . ?
C32B C27B 1.3900 . ?
C27B H27B 0.9500 . ?
C27B C28B 1.3900 . ?
C28B H28B 0.9500 . ?
C28B C29B 1.3900 . ?
C29B H29B 0.9500 . ?
C31A H31A 0.9500 . ?
C31A C32A 1.44(3) . ?
C32A H32A 0.9500 . ?
C33A H33A 1.0000 . ?
C33A C34A 1.549(17) . ?
C33A C47A 1.592(17) . ?
C33B H33B 1.0000 . ?
C33B C34B 1.53(3) . ?
C33B C47B 1.55(3) . ?
C34A H34A 1.0000 . ?
C34A C35A 1.512(16) . ?
C34A C46A 1.593(18) . ?
C34B H34B 1.0000 . ?
C34B C35B 1.66(3) . ?
C34B C46B 1.56(3) . ?
C35A C36A 1.3900 . ?
C35A C39A 1.3900 . ?
C36A H36A 0.9500 . ?
C36A C37A 1.3900 . ?
C37A H37A 0.9500 . ?
C37A N3B 1.3900 . ?
N3B H3B 0.8800 . ?
N3B C38A 1.3900 . ?
C38A H38A 0.9500 . ?
C38A C39A 1.3900 . ?
C39A H39A 0.9500 . ?
C35B C36B 1.24(4) . ?
C35B C39B 1.38(3) . ?
C36B H36B 0.9500 . ?
C36B C37B 1.23(4) . ?
C37B H37B 0.9500 . ?
C38B H38B 0.9500 . ?
C38B C39B 1.40(3) . ?
C39B H39B 0.9500 . ?
C40A H40A 0.9500 . ?
C40A C41A 1.37(3) . ?
C40A C45A 1.44(2) . ?
C41A H41A 0.9500 . ?
C41A C42A 1.45(2) . ?
C42A H42A 0.9500 . ?
C42A C43A 1.35(2) . ?
C43A C44A 1.35(2) . ?
C43A C46A 1.47(2) . ?
C43B C44B 1.3900 . ?
C43B C42B 1.3900 . ?
C43B C46B 1.54(3) . ?
C44B H44B 0.9500 . ?
C44B C45B 1.3900 . ?
C45B H45B 0.9500 . ?
C45B C40B 1.3900 . ?
C40B H40B 0.9500 . ?
C40B C41B 1.3900 . ?
C41B H41B 0.9500 . ?
C41B C42B 1.3900 . ?
C42B H42B 0.9500 . ?
C44A H44A 0.9500 . ?
C44A C45A 1.38(2) . ?
C45A H45A 0.9500 . ?
C46A H46A 1.0000 . ?
C46A C47A 1.562(17) . ?
C46B H46B 1.0000 . ?
C46B C47B 1.58(3) . ?
C47A H47A 1.0000 . ?
C47A C48A 1.54(2) . ?
C47B H47B 1.0000 . ?
C47B C48B 1.58(3) . ?
C48A C49A 1.20(2) . ?
C48A C52A 1.39(2) . ?
C48B C49B 1.3900 . ?
C48B C52B 1.3900 . ?
C49B H49B 0.9500 . ?
C49B C50B 1.3900 . ?
C50B H50B 0.9500 . ?
C50B N4 1.3900 . ?
N4 H4 0.8800 . ?
N4 C51B 1.3900 . ?
C51B H51B 0.9500 . ?
C51B C52B 1.3900 . ?
C52B H52B 0.9500 . ?
C49A H49A 0.9500 . ?
C49A C50A 1.43(3) . ?
C50A H50A 0.9500 . ?
C51A H51A 0.9500 . ?
C51A C52A 1.40(2) . ?
C52A H52A 0.9500 . ?

loop_
_geom_torsion_atom_site_label_1
_geom_torsion_atom_site_label_2
_geom_torsion_atom_site_label_3
_geom_torsion_atom_site_label_4
_geom_torsion
_geom_torsion_site_symmetry_1
_geom_torsion_site_symmetry_2
_geom_torsion_site_symmetry_3
_geom_torsion_site_symmetry_4
_geom_torsion_publ_flag
N1 C25 C26 C22 0.7(17) . . . . ?
N2 C12 C13 C9 -2.4(14) . . . . ?
C1 C2 C3 C4 1.1(16) . . . . ?
C2 C1 C6 C5 1.6(18) . . . . ?
C2 C3 C4 C5 2.0(13) . . . . ?
C2 C3 C4 C7 -177.0(8) . . . . ?
C3 C4 C5 C6 -3.3(13) . . . . ?
C3 C4 C7 C8 -138.5(7) . . . . ?
C3 C4 C7 C21 113.0(8) . . . . ?
C4 C5 C6 C1 1.6(16) . . . . ?
C4 C7 C8 C9 105.2(8) . . . . ?
C4 C7 C8 C20 -132.4(7) . . . . ?
C4 C7 C21 C20 130.2(7) . . . . ?
C4 C7 C21 C22 6.3(10) . . . . ?
C5 C4 C7 C8 42.5(11) . . . . ?
C5 C4 C7 C21 -66.0(10) . . . . ?
C6 C1 C2 C3 -2.9(19) . . . . ?
C7 C4 C5 C6 175.7(8) . . . . ?
C7 C8 C9 C10 -9.5(11) . . . . ?
C7 C8 C9 C13 169.0(7) . . . . ?
C7 C8 C20 C17 -111.4(7) . . . . ?
C7 C8 C20 C21 6.8(5) . . . . ?
C7 C21 C22 C23 -53.2(10) . . . . ?
C7 C21 C22 C26 132.9(9) . . . . ?
C8 C7 C21 C20 6.8(6) . . . . ?
C8 C7 C21 C22 -117.0(7) . . . . ?
C8 C9 C10 C11 178.4(8) . . . . ?
C8 C9 C13 C12 -176.4(8) . . . . ?
C8 C20 C21 C7 -6.6(5) . . . . ?
C8 C20 C21 C22 119.2(7) . . . . ?
C9 C8 C20 C17 11.1(9) . . . . ?
C9 C8 C20 C21 129.3(7) . . . . ?
C9 C10 C11 N2 -1.9(14) . . . . ?
C10 C9 C13 C12 2.2(12) . . . . ?
C11 N2 C12 C13 0.4(14) . . . . ?
C12 N2 C11 C10 1.8(15) . . . . ?
C13 C9 C10 C11 -0.1(12) . . . . ?
C14 C15 C16 C17 -4.4(15) . . . . ?
C15 C14 C19 C18 -4(2) . . . . ?
C15 C16 C17 C18 3.8(13) . . . . ?
C15 C16 C17 C20 -172.9(8) . . . . ?
C16 C17 C18 C19 -3.3(15) . . . . ?
C16 C17 C20 C8 58.0(10) . . . . ?
C16 C17 C20 C21 -44.0(10) . . . . ?
C17 C18 C19 C14 3.5(19) . . . . ?
C17 C20 C21 C7 113.2(7) . . . . ?
C17 C20 C21 C22 -121.0(8) . . . . ?
C18 C17 C20 C8 -118.6(9) . . . . ?
C18 C17 C20 C21 139.3(8) . . . . ?
C19 C14 C15 C16 4.5(19) . . . . ?
C20 C8 C9 C10 -116.9(8) . . . . ?
C20 C8 C9 C13 61.6(9) . . . . ?
C20 C17 C18 C19 173.6(10) . . . . ?
C20 C21 C22 C23 -162.6(7) . . . . ?
C20 C21 C22 C26 23.4(12) . . . . ?
C21 C7 C8 C9 -129.2(7) . . . . ?
C21 C7 C8 C20 -6.7(6) . . . . ?
C21 C22 C23 C24 -178.2(8) . . . . ?
C21 C22 C26 C25 176.1(9) . . . . ?
C22 C23 C24 N1 2.6(14) . . . . ?
C23 C22 C26 C25 2.2(14) . . . . ?
C24 N1 C25 C26 -2.1(17) . . . . ?
C25 N1 C24 C23 0.4(16) . . . . ?
C26 C22 C23 C24 -3.8(13) . . . . ?
N3 C38B C39B C35B 3(3) . . . . ?
N4B C51A C52A C48A -7(3) . . . . ?
C27A C28A C29A C30A 11(3) . . . . ?
C28A C27A C32A C31A 15(3) . . . . ?
C28A C29A C30A C31A 6(3) . . . . ?
C28A C29A C30A C33A 169(2) . . . . ?
C29A C30A C31A C32A -14(3) . . . . ?
C29A C30A C33A C34A 35(2) . . . . ?
C29A C30A C33A C47A -68.9(18) . . . . ?
C30A C31A C32A C27A 4(3) . . . . ?
C30A C33A C34A C35A 128.2(16) . . . . ?
C30A C33A C34A C46A -109.9(14) . . . . ?
C30A C33A C47A C46A 113.1(12) . . . . ?
C30A C33A C47A C48A -9.6(18) . . . . ?
C30B C31B C32B C27B 0.0 . . . . ?
C30B C33B C34B C35B -122(2) . . . . ?
C30B C33B C34B C46B 119.8(19) . . . . ?
C30B C33B C47B C46B -119(2) . . . . ?
C30B C33B C47B C48B -16(3) . . . . ?
C31B C30B C29B C28B 0.0 . . . . ?
C31B C30B C33B C34B 3(4) . . . . ?
C31B C30B C33B C47B 108(3) . . . . ?
C31B C32B C27B C28B 0.0 . . . . ?
C32B C27B C28B C29B 0.0 . . . . ?
C27B C28B C29B C30B 0.0 . . . . ?
C29B C30B C31B C32B 0.0 . . . . ?
C29B C30B C33B C34B 173.3(16) . . . . ?
C29B C30B C33B C47B -81.8(19) . . . . ?
C31A C30A C33A C34A -162.9(18) . . . . ?
C31A C30A C33A C47A 93(2) . . . . ?
C32A C27A C28A C29A -23(3) . . . . ?
C33A C30A C31A C32A -176.7(18) . . . . ?
C33A C34A C35A C36A -15(2) . . . . ?
C33A C34A C35A C39A -177.4(10) . . . . ?
C33A C34A C46A C43A -127.0(14) . . . . ?
C33A C34A C46A C47A -9.2(10) . . . . ?
C33A C47A C48A C49A 101(2) . . . . ?
C33A C47A C48A C52A -69(2) . . . . ?
C33B C30B C31B C32B 169(3) . . . . ?
C33B C30B C29B C28B -173.1(19) . . . . ?
C33B C34B C35B C36B 137(2) . . . . ?
C33B C34B C35B C39B -79(4) . . . . ?
C33B C34B C46B C43B 116(2) . . . . ?
C33B C34B C46B C47B 0.0(16) . . . . ?
C33B C47B C48B C49B 128.5(18) . . . . ?
C33B C47B C48B C52B -40(3) . . . . ?
C34A C33A C47A C46A -9.2(10) . . . . ?
C34A C33A C47A C48A -131.9(13) . . . . ?
C34A C35A C36A C37A -159(2) . . . . ?
C34A C35A C39A C38A 168.0(14) . . . . ?
C34A C46A C47A C33A 9.0(9) . . . . ?
C34A C46A C47A C48A 131.8(14) . . . . ?
C34B C33B C47B C46B 0.0(16) . . . . ?
C34B C33B C47B C48B 103(2) . . . . ?
C34B C35B C36B C37B 157(3) . . . . ?
C34B C35B C39B C38B -144(3) . . . . ?
C34B C46B C47B C33B 0.0(16) . . . . ?
C34B C46B C47B C48B -115.1(17) . . . . ?
C35A C34A C46A C43A -13.1(19) . . . . ?
C35A C34A C46A C47A 104.7(12) . . . . ?
C35A C36A C37A N3B 0.0 . . . . ?
C36A C35A C39A C38A 0.0 . . . . ?
C36A C37A N3B C38A 0.0 . . . . ?
C37A N3B C38A C39A 0.0 . . . . ?
N3B C38A C39A C35A 0.0 . . . . ?
C39A C35A C36A C37A 0.0 . . . . ?
C35B C34B C46B C43B 9(3) . . . . ?
C35B C34B C46B C47B -107.0(19) . . . . ?
C35B C36B C37B N3 9(5) . . . . ?
C36B C35B C39B C38B -6(3) . . . . ?
C37B N3 C38B C39B 5(4) . . . . ?
C38B N3 C37B C36B -11(4) . . . . ?
C39B C35B C36B C37B 0(4) . . . . ?
C40A C41A C42A C43A -2(3) . . . . ?
C41A C40A C45A C44A -13(3) . . . . ?
C41A C42A C43A C44A 0(3) . . . . ?
C41A C42A C43A C46A 178.9(19) . . . . ?
C42A C43A C44A C45A -5(3) . . . . ?
C42A C43A C46A C34A 64(2) . . . . ?
C42A C43A C46A C47A -39(2) . . . . ?
C43A C44A C45A C40A 11(3) . . . . ?
C43A C46A C47A C33A 132.1(13) . . . . ?
C43A C46A C47A C48A -105.1(18) . . . . ?
C43B C44B C45B C40B 0.0 . . . . ?
C43B C46B C47B C33B -121(2) . . . . ?
C43B C46B C47B C48B 124(2) . . . . ?
C44B C43B C42B C41B 0.0 . . . . ?
C44B C43B C46B C34B -107(3) . . . . ?
C44B C43B C46B C47B -4(3) . . . . ?
C44B C45B C40B C41B 0.0 . . . . ?
C45B C40B C41B C42B 0.0 . . . . ?
C40B C41B C42B C43B 0.0 . . . . ?
C42B C43B C44B C45B 0.0 . . . . ?
C42B C43B C46B C34B 88(2) . . . . ?
C42B C43B C46B C47B -169.2(17) . . . . ?
C44A C43A C46A C34A -116.6(17) . . . . ?
C44A C43A C46A C47A 140.0(16) . . . . ?
C45A C40A C41A C42A 8(3) . . . . ?
C46A C34A C35A C36A -118.6(18) . . . . ?
C46A C34A C35A C39A 79.5(12) . . . . ?
C46A C43A C44A C45A 176.1(18) . . . . ?
C46A C47A C48A C49A -6(3) . . . . ?
C46A C47A C48A C52A -176.6(16) . . . . ?
C46B C34B C35B C36B -125(2) . . . . ?
C46B C34B C35B C39B 20(4) . . . . ?
C46B C43B C44B C45B -163(3) . . . . ?
C46B C43B C42B C41B 168(2) . . . . ?
C46B C47B C48B C49B -136.7(16) . . . . ?
C46B C47B C48B C52B 55(3) . . . . ?
C47A C33A C34A C35A -112.8(13) . . . . ?
C47A C33A C34A C46A 9.0(10) . . . . ?
C47A C48A C49A C50A -171(2) . . . . ?
C47A C48A C52A C51A 178(2) . . . . ?
C47B C33B C34B C35B 118.6(19) . . . . ?
C47B C33B C34B C46B 0.0(16) . . . . ?
C47B C48B C49B C50B -170(2) . . . . ?
C47B C48B C52B C51B 167(3) . . . . ?
C48A C49A C50A N4B -6(4) . . . . ?
C48B C49B C50B N4 0.0 . . . . ?
C49B C48B C52B C51B 0.0 . . . . ?
C49B C50B N4 C51B 0.0 . . . . ?
C50B N4 C51B C52B 0.0 . . . . ?
N4 C51B C52B C48B 0.0 . . . . ?
C52B C48B C49B C50B 0.0 . . . . ?
C49A C48A C52A C51A 7(3) . . . . ?
C50A N4B C51A C52A 1(3) . . . . ?
C51A N4B C50A C49A 6(3) . . . . ?
C52A C48A C49A C50A -1(4) . . . . ?
